data_7201939
loop_
_publ_author_name
'Schulz-Dobrick, Martin'
'Jansen, Martin'

_publ_section_title
;
 Intermolecular forces in intercluster compounds consisting of gold
 clusters and fullerides and in a series of model compounds
 C60&#x00B7;2(PR3)AuCl
;
_journal_issue 6
_journal_name_full CrystEngComm
_journal_page_first 661
_journal_paper_doi 10.1039/b800093j
_journal_volume 10
_journal_year 2008
_chemical_formula_moiety 'C60, 2(C21 H21 Au Cl O3 P)'
_chemical_formula_sum 'C102 H42 Au2 Cl2 O6 P2'
_chemical_formula_weight 1890.13
_chemical_name_systematic
;
?
;
_space_group_IT_number 14
_symmetry_cell_setting monoclinic
_symmetry_space_group_name_Hall '-P 2yn'
_symmetry_space_group_name_H-M 'P 1 21/n 1'
_atom_sites_solution_hydrogens geom
_atom_sites_solution_primary direct
_atom_sites_solution_secondary difmap
_audit_creation_method SHELXL-97
_cell_angle_alpha 90.00
_cell_angle_beta 90.2430(10)
_cell_angle_gamma 90.00
_cell_formula_units_Z 2
_cell_length_a 10.8831(3)
_cell_length_b 19.0041(6)
_cell_length_c 16.5771(5)
_cell_measurement_temperature 273(2)
_cell_volume 3428.50(18)
_computing_cell_refinement 'SMART32 (Bruker AXS)'
_computing_data_collection 'SMART32 (Bruker AXS)'
_computing_data_reduction 'SMART32 (Bruker AXS)'
_computing_molecular_graphics 'Diamond 3.0b (Crystal-Impact, 2005)'
_computing_structure_refinement 'SHELXL-97 (Sheldrick, 1997)'
_computing_structure_solution 'SHELXS-97 (Sheldrick, 1990)'
_diffrn_ambient_temperature 273(2)
_diffrn_measured_fraction_theta_full 0.998
_diffrn_measured_fraction_theta_max 0.998
_diffrn_measurement_device_type 'AXS Bruker, SMART APEX'
_diffrn_radiation_monochromator graphite
_diffrn_radiation_source 'fine-focus sealed tube'
_diffrn_radiation_type MoK\a
_diffrn_radiation_wavelength 0.71073
_diffrn_reflns_av_R_equivalents 0.0326
_diffrn_reflns_av_sigmaI/netI 0.0297
_diffrn_reflns_limit_h_max 13
_diffrn_reflns_limit_h_min -13
_diffrn_reflns_limit_k_max 23
_diffrn_reflns_limit_k_min -23
_diffrn_reflns_limit_l_max 20
_diffrn_reflns_limit_l_min -20
_diffrn_reflns_number 27762
_diffrn_reflns_theta_full 26.42
_diffrn_reflns_theta_max 26.42
_diffrn_reflns_theta_min 1.63
_exptl_absorpt_coefficient_mu 4.467
_exptl_absorpt_correction_T_max 0.501
_exptl_absorpt_correction_T_min 0.441
_exptl_absorpt_correction_type empirical
_exptl_absorpt_process_details ' SADABS, G.M. Sheldrick, Bruker AXS Inc., Madison, WI (1998).'
_exptl_crystal_colour black
_exptl_crystal_density_diffrn 1.831
_exptl_crystal_density_method 'not measured'
_exptl_crystal_F_000 1848
_exptl_crystal_size_max 0.2
_exptl_crystal_size_mid 0.15
_exptl_crystal_size_min 0.15
_refine_diff_density_max 1.691
_refine_diff_density_min -0.529
_refine_diff_density_rms 0.118
_refine_ls_extinction_method none
_refine_ls_goodness_of_fit_ref 1.072
_refine_ls_hydrogen_treatment mixed
_refine_ls_matrix_type full
_refine_ls_number_parameters 598
_refine_ls_number_reflns 7051
_refine_ls_number_restraints 0
_refine_ls_restrained_S_all 1.072
_refine_ls_R_factor_all 0.0587
_refine_ls_R_factor_gt 0.0437
_refine_ls_shift/su_max 0.001
_refine_ls_shift/su_mean 0.000
_refine_ls_structure_factor_coef Fsqd
_refine_ls_weighting_details 'calc w=1/[\s^2^(Fo^2^)+(0.0627P)^2^+2.7332P] where P=(Fo^2^+2Fc^2^)/3'
_refine_ls_weighting_scheme calc
_refine_ls_wR_factor_gt 0.1078
_refine_ls_wR_factor_ref 0.1248
_reflns_number_gt 5555
_reflns_number_total 7051
_reflns_threshold_expression >2sigma(I)
_cod_data_source_file b800093j.txt
_cod_data_source_block C60_2Panis3AuCl_298K
_cod_original_sg_symbol_H-M 'P 21/n'
_cod_database_code 7201939

loop_
_symmetry_equiv_pos_as_xyz
'x, y, z'
'-x+1/2, y+1/2, -z+1/2'
'-x, -y, -z'
'x-1/2, -y-1/2, z-1/2'

loop_
_atom_site_label
_atom_site_type_symbol
_atom_site_fract_x
_atom_site_fract_y
_atom_site_fract_z
_atom_site_U_iso_or_equiv
_atom_site_adp_type
_atom_site_occupancy
_atom_site_symmetry_multiplicity
_atom_site_calc_flag
_atom_site_refinement_flags
_atom_site_disorder_assembly
_atom_site_disorder_group
Au1 Au 1.00749(2) -0.019912(12) 0.235604(17) 0.06547(12) Uani 1 1 d . . .
Cl1 Cl 1.01293(18) -0.13386(9) 0.27744(15) 0.0954(6) Uani 1 1 d . . .
P1 P 0.99841(13) 0.08912(7) 0.18615(9) 0.0550(3) Uani 1 1 d . . .
O1 O 0.4840(4) 0.1564(3) 0.0962(4) 0.0934(16) Uani 1 1 d . . .
O2 O 1.1587(5) 0.3100(3) 0.4172(3) 0.0948(16) Uani 1 1 d . . .
O3 O 1.3143(5) 0.1185(3) -0.1034(3) 0.0882(15) Uani 1 1 d . . .
C101 C 0.8427(5) 0.1134(3) 0.1610(3) 0.0515(12) Uani 1 1 d . . .
C102 C 0.7981(5) 0.1809(3) 0.1686(4) 0.0604(15) Uani 1 1 d . . .
C103 C 0.6790(5) 0.1980(3) 0.1477(4) 0.0589(14) Uani 1 1 d . . .
C104 C 0.6026(5) 0.1460(3) 0.1190(4) 0.0626(15) Uani 1 1 d . . .
C105 C 0.6449(6) 0.0778(4) 0.1126(5) 0.0722(18) Uani 1 1 d . . .
C106 C 0.7642(6) 0.0619(3) 0.1333(4) 0.0659(16) Uani 1 1 d . . .
C107 C 1.0543(5) 0.1573(3) 0.2525(3) 0.0532(12) Uani 1 1 d . . .
C108 C 1.1399(6) 0.2070(3) 0.2311(4) 0.0617(14) Uani 1 1 d . . .
C109 C 1.1782(6) 0.2598(3) 0.2841(4) 0.0656(16) Uani 1 1 d . . .
C110 C 1.1280(6) 0.2624(3) 0.3601(4) 0.0685(16) Uani 1 1 d . . .
C111 C 1.0419(7) 0.2131(5) 0.3830(4) 0.079(2) Uani 1 1 d . . .
C112 C 1.0075(6) 0.1607(4) 0.3299(4) 0.0699(17) Uani 1 1 d . . .
C113 C 1.0864(5) 0.0970(3) 0.0945(3) 0.0547(12) Uani 1 1 d . . .
C114 C 1.0487(6) 0.1360(3) 0.0294(4) 0.0649(16) Uani 1 1 d . . .
C115 C 1.1195(6) 0.1442(3) -0.0394(4) 0.0662(15) Uani 1 1 d . . .
C116 C 1.2736(7) 0.0726(4) 0.0226(5) 0.078(2) Uani 1 1 d . . .
C117 C 1.2330(6) 0.1129(3) -0.0407(4) 0.0686(17) Uani 1 1 d . . .
C118 C 1.2001(6) 0.0639(4) 0.0900(4) 0.0686(16) Uani 1 1 d . . .
C119 C 0.4327(7) 0.2243(5) 0.1007(7) 0.090(2) Uani 1 1 d . . .
C120 C 1.2428(19) 0.3633(8) 0.3961(10) 0.138(6) Uani 1 1 d . . .
C121 C 1.2874(11) 0.1688(6) -0.1645(6) 0.101(3) Uani 1 1 d . . .
H102 H 0.843(5) 0.211(3) 0.186(3) 0.055(16) Uiso 1 1 d . . .
H103 H 0.655(4) 0.239(3) 0.156(3) 0.042(13) Uiso 1 1 d . . .
H105 H 0.597(7) 0.048(4) 0.088(4) 0.09(2) Uiso 1 1 d . . .
H106 H 0.796(6) 0.014(3) 0.131(4) 0.062(18) Uiso 1 1 d . . .
H108 H 1.173(5) 0.205(3) 0.184(4) 0.071(19) Uiso 1 1 d . . .
H109 H 1.243(5) 0.286(3) 0.266(4) 0.08(2) Uiso 1 1 d . . .
H111 H 1.017(6) 0.220(4) 0.431(5) 0.09(2) Uiso 1 1 d . . .
H112 H 0.949(7) 0.138(4) 0.350(5) 0.10(3) Uiso 1 1 d . . .
H114 H 0.981(5) 0.153(3) 0.030(4) 0.061(18) Uiso 1 1 d . . .
H115 H 1.089(6) 0.165(3) -0.085(4) 0.08(2) Uiso 1 1 d . . .
H116 H 1.348(7) 0.048(4) 0.020(4) 0.09(2) Uiso 1 1 d . . .
H118 H 1.231(6) 0.038(3) 0.136(4) 0.063(17) Uiso 1 1 d . . .
H19A H 0.354(6) 0.221(3) 0.082(3) 0.061(16) Uiso 1 1 d . . .
H19B H 0.441(8) 0.232(5) 0.158(6) 0.14(4) Uiso 1 1 d . . .
H19C H 0.484(8) 0.261(5) 0.084(5) 0.11(3) Uiso 1 1 d . . .
H20A H 1.328(11) 0.343(7) 0.384(9) 0.19(7) Uiso 1 1 d . . .
H20B H 1.255(10) 0.385(6) 0.437(7) 0.14(4) Uiso 1 1 d . . .
H20C H 1.245(11) 0.377(6) 0.355(7) 0.14(5) Uiso 1 1 d . . .
H21A H 1.219(11) 0.146(6) -0.186(7) 0.17(5) Uiso 1 1 d . . .
H21B H 1.268(7) 0.214(5) -0.141(5) 0.12(3) Uiso 1 1 d . . .
H21C H 1.347(7) 0.166(4) -0.198(5) 0.10(3) Uiso 1 1 d . . .
C1 C 0.6992(9) 1.1191(6) 0.5982(7) 0.108(3) Uani 1 1 d . . .
C2 C 0.6477(9) 1.0832(6) 0.6638(5) 0.100(3) Uani 1 1 d . . .
C3 C 0.6927(13) 1.0144(8) 0.6701(7) 0.131(4) Uani 1 1 d . . .
C4 C 0.7923(9) 1.0072(8) 0.5904(8) 0.121(4) Uani 1 1 d . . .
C5 C 0.7875(7) 1.0708(6) 0.5559(7) 0.103(3) Uani 1 1 d . . .
C6 C 0.7912(7) 1.0784(6) 0.4744(7) 0.103(3) Uani 1 1 d . . .
C7 C 0.6278(10) 1.1639(4) 0.5506(6) 0.099(3) Uani 1 1 d . . .
C8 C 0.5247(8) 1.0947(5) 0.6824(5) 0.089(2) Uani 1 1 d . . .
C9 C 0.6346(18) 0.9617(9) 0.6879(8) 0.151(5) Uani 1 1 d . . .
C10 C 0.7975(9) 0.9477(8) 0.5560(12) 0.146(5) Uani 1 1 d . . .
C11 C 0.6357(13) 1.1630(5) 0.4538(11) 0.152(6) Uani 1 1 d . . .
C12 C 0.5037(12) 1.1748(4) 0.5682(7) 0.113(3) Uani 1 1 d . . .
C13 C 0.4536(10) 1.1413(4) 0.6330(6) 0.100(3) Uani 1 1 d . . .
C14 C 0.4513(10) 1.0347(5) 0.7067(4) 0.094(2) Uani 1 1 d . . .
C15 C 0.5106(13) 0.9684(7) 0.7091(5) 0.111(3) Uani 1 1 d . . .
C16 C 0.6546(14) 0.8870(6) 0.6352(9) 0.134(5) Uani 1 1 d . . .
C17 C 0.7241(12) 0.8911(12) 0.5853(15) 0.218(12) Uani 1 1 d . . .
C18 C 0.6809(13) 0.8486(6) 0.5077(9) 0.123(4) Uani 1 1 d . . .
C19 C 0.5682(12) 0.8191(4) 0.5032(7) 0.105(3) Uani 1 1 d . . .
C20 C 0.4860(10) 0.8269(4) 0.5761(7) 0.102(3) Uani 1 1 d . . .
C21 C 0.5349(12) 0.8610(5) 0.6395(6) 0.113(3) Uani 1 1 d . . .
C22 C 0.4493(15) 0.9092(6) 0.6814(5) 0.131(4) Uani 1 1 d . . .
C23 C 0.3289(11) 0.9155(6) 0.6508(6) 0.103(3) Uani 1 1 d . . .
C24 C 0.2892(11) 0.8741(6) 0.5667(11) 0.161(7) Uani 1 1 d . . .
C25 C 0.2680(10) 0.9818(6) 0.6461(7) 0.116(4) Uani 1 1 d . . .
C26 C 0.1973(7) 0.9884(6) 0.5746(6) 0.098(3) Uani 1 1 d . . .
C27 C 0.1932(7) 1.0528(6) 0.5312(9) 0.112(3) Uani 1 1 d . . .
C28 C 0.2630(11) 1.1140(6) 0.5587(13) 0.156(6) Uani 1 1 d . . .
C29 C 0.3225(12) 1.1089(8) 0.6250(7) 0.131(5) Uani 1 1 d . . .
C30 C 0.3265(9) 1.0400(5) 0.6730(6) 0.101(3) Uani 1 1 d . . .

loop_
_atom_site_aniso_label
_atom_site_aniso_U_11
_atom_site_aniso_U_22
_atom_site_aniso_U_33
_atom_site_aniso_U_23
_atom_site_aniso_U_13
_atom_site_aniso_U_12
Au1 0.06786(18) 0.04626(16) 0.0822(2) 0.01138(10) -0.00738(12) -0.00502(10)
Cl1 0.0979(13) 0.0519(9) 0.1361(17) 0.0288(10) -0.0181(12) -0.0082(8)
P1 0.0565(8) 0.0448(7) 0.0638(9) 0.0036(6) 0.0006(6) -0.0028(6)
O1 0.052(2) 0.097(4) 0.131(4) -0.037(3) -0.020(3) 0.004(2)
O2 0.120(4) 0.086(3) 0.079(3) -0.028(3) -0.017(3) 0.006(3)
O3 0.082(3) 0.095(4) 0.087(3) -0.023(3) 0.030(3) -0.012(3)
C101 0.051(3) 0.053(3) 0.051(3) 0.001(2) 0.003(2) -0.006(2)
C102 0.056(3) 0.049(3) 0.076(4) 0.004(3) -0.004(3) -0.013(3)
C103 0.061(3) 0.041(3) 0.075(4) -0.003(3) 0.005(3) -0.001(3)
C104 0.057(3) 0.071(4) 0.060(3) -0.012(3) 0.001(3) -0.004(3)
C105 0.062(4) 0.068(4) 0.087(5) -0.022(4) -0.011(3) -0.008(3)
C106 0.069(4) 0.055(3) 0.074(4) -0.015(3) -0.007(3) -0.003(3)
C107 0.051(3) 0.051(3) 0.057(3) 0.010(2) 0.000(2) 0.002(2)
C108 0.074(4) 0.056(3) 0.055(4) 0.004(3) 0.005(3) -0.011(3)
C109 0.079(4) 0.050(3) 0.068(4) 0.008(3) -0.007(3) -0.008(3)
C110 0.076(4) 0.065(4) 0.065(4) -0.005(3) -0.011(3) 0.010(3)
C111 0.077(4) 0.104(6) 0.055(4) -0.012(4) 0.009(3) 0.006(4)
C112 0.049(3) 0.090(5) 0.070(4) -0.001(4) 0.013(3) -0.005(3)
C113 0.060(3) 0.046(3) 0.058(3) -0.006(2) 0.002(2) 0.000(2)
C114 0.062(4) 0.056(3) 0.077(4) 0.001(3) 0.009(3) 0.008(3)
C115 0.079(4) 0.057(3) 0.063(4) -0.003(3) 0.008(3) 0.001(3)
C116 0.061(4) 0.083(5) 0.089(5) -0.030(4) 0.004(4) 0.010(4)
C117 0.067(4) 0.065(4) 0.074(4) -0.029(3) 0.013(3) -0.012(3)
C118 0.063(4) 0.071(4) 0.072(4) -0.011(3) -0.006(3) 0.010(3)
C119 0.052(4) 0.095(6) 0.123(8) -0.021(5) -0.003(4) 0.008(4)
C120 0.209(18) 0.104(8) 0.102(10) -0.035(8) -0.029(10) -0.048(10)
C121 0.115(7) 0.096(6) 0.094(7) -0.023(5) 0.050(6) -0.029(6)
C1 0.098(6) 0.112(7) 0.113(7) -0.044(6) -0.002(6) -0.048(6)
C2 0.105(7) 0.117(7) 0.078(5) -0.037(5) -0.026(5) -0.021(6)
C3 0.147(11) 0.154(12) 0.089(8) -0.005(7) -0.069(8) -0.003(9)
C4 0.072(6) 0.153(11) 0.139(10) 0.016(9) -0.049(6) -0.012(7)
C5 0.065(5) 0.127(8) 0.116(8) -0.027(7) -0.003(5) -0.035(5)
C6 0.063(5) 0.113(7) 0.133(8) 0.013(6) 0.015(5) -0.036(5)
C7 0.123(8) 0.058(4) 0.115(7) -0.015(5) -0.001(6) -0.037(5)
C8 0.098(6) 0.103(6) 0.065(4) -0.036(4) 0.000(4) -0.011(5)
C9 0.192(16) 0.166(13) 0.095(8) 0.050(9) -0.073(10) -0.014(12)
C10 0.065(6) 0.148(11) 0.226(18) 0.065(13) -0.025(8) 0.013(7)
C11 0.128(10) 0.058(5) 0.271(19) 0.065(8) 0.015(11) -0.030(6)
C12 0.156(9) 0.046(4) 0.138(9) -0.031(5) -0.011(8) -0.004(5)
C13 0.155(9) 0.049(4) 0.096(6) -0.031(4) 0.043(6) -0.012(5)
C14 0.136(8) 0.102(6) 0.043(4) -0.014(4) 0.022(4) 0.001(6)
C15 0.148(10) 0.138(10) 0.048(4) 0.014(5) -0.005(5) -0.009(8)
C16 0.144(11) 0.086(7) 0.171(12) 0.065(8) -0.073(9) -0.015(7)
C17 0.078(8) 0.26(2) 0.32(3) 0.22(2) -0.005(11) 0.035(10)
C18 0.127(9) 0.080(6) 0.163(11) 0.041(7) 0.033(9) 0.057(7)
C19 0.145(9) 0.042(4) 0.129(8) -0.006(4) -0.012(7) 0.018(5)
C20 0.122(7) 0.057(4) 0.127(8) 0.036(5) -0.006(6) -0.006(5)
C21 0.178(11) 0.070(5) 0.090(6) 0.042(5) 0.011(7) 0.021(7)
C22 0.237(14) 0.098(7) 0.057(5) 0.031(5) 0.022(7) -0.025(9)
C23 0.127(8) 0.102(7) 0.081(6) 0.022(5) 0.036(6) -0.038(7)
C24 0.090(7) 0.078(7) 0.32(2) 0.062(11) 0.046(10) -0.027(6)
C25 0.113(8) 0.143(10) 0.094(7) -0.017(6) 0.063(6) -0.032(7)
C26 0.052(4) 0.150(9) 0.094(6) -0.006(6) 0.028(4) -0.013(5)
C27 0.052(4) 0.107(7) 0.178(11) -0.015(8) 0.022(5) 0.015(5)
C28 0.103(8) 0.091(7) 0.274(19) -0.017(10) 0.075(11) 0.043(6)
C29 0.128(9) 0.167(12) 0.098(7) -0.058(8) -0.003(6) 0.081(9)
C30 0.112(7) 0.102(6) 0.090(6) -0.044(5) 0.066(5) -0.039(5)

loop_
_atom_type_symbol
_atom_type_description
_atom_type_scat_dispersion_real
_atom_type_scat_dispersion_imag
_atom_type_scat_source
C C 0.0033 0.0016 'International Tables Vol C Tables 4.2.6.8 and 6.1.1.4'
H H 0.0000 0.0000 'International Tables Vol C Tables 4.2.6.8 and 6.1.1.4'
O O 0.0106 0.0060 'International Tables Vol C Tables 4.2.6.8 and 6.1.1.4'
P P 0.1023 0.0942 'International Tables Vol C Tables 4.2.6.8 and 6.1.1.4'
Cl Cl 0.1484 0.1585 'International Tables Vol C Tables 4.2.6.8 and 6.1.1.4'
Au Au -2.0133 8.8022 'International Tables Vol C Tables 4.2.6.8 and 6.1.1.4'

loop_
_geom_angle_atom_site_label_1
_geom_angle_atom_site_label_2
_geom_angle_atom_site_label_3
_geom_angle
_geom_angle_site_symmetry_1
_geom_angle_site_symmetry_3
_geom_angle_publ_flag
P1 Au1 Cl1 176.04(7) . . ?
C101 P1 C107 105.7(2) . . ?
C101 P1 C113 106.6(3) . . ?
C107 P1 C113 105.9(2) . . ?
C101 P1 Au1 111.30(18) . . ?
C107 P1 Au1 115.44(18) . . ?
C113 P1 Au1 111.33(18) . . ?
C104 O1 C119 119.6(6) . . ?
C110 O2 C120 117.9(8) . . ?
C117 O3 C121 117.4(7) . . ?
C102 C101 C106 118.3(5) . . ?
C102 C101 P1 123.3(4) . . ?
C106 C101 P1 118.4(4) . . ?
C101 C102 C103 121.9(6) . . ?
C104 C103 C102 118.9(6) . . ?
O1 C104 C103 124.3(6) . . ?
O1 C104 C105 115.6(6) . . ?
C103 C104 C105 120.0(6) . . ?
C106 C105 C104 120.1(6) . . ?
C105 C106 C101 120.8(6) . . ?
C108 C107 C112 117.4(6) . . ?
C108 C107 P1 124.3(5) . . ?
C112 C107 P1 118.3(5) . . ?
C107 C108 C109 122.2(6) . . ?
C110 C109 C108 118.9(6) . . ?
O2 C110 C109 124.6(7) . . ?
O2 C110 C111 115.4(6) . . ?
C109 C110 C111 120.0(6) . . ?
C110 C111 C112 119.8(7) . . ?
C111 C112 C107 121.7(7) . . ?
C114 C113 C118 117.8(6) . . ?
C114 C113 P1 123.3(4) . . ?
C118 C113 P1 118.9(5) . . ?
C113 C114 C115 122.9(6) . . ?
C117 C115 C114 117.9(7) . . ?
C117 C116 C118 119.9(7) . . ?
C115 C117 O3 124.2(7) . . ?
C115 C117 C116 121.2(6) . . ?
O3 C117 C116 114.6(6) . . ?
C116 C118 C113 120.4(7) . . ?
C7 C1 C2 120.8(10) . . ?
C7 C1 C5 117.6(10) . . ?
C2 C1 C5 108.9(10) . . ?
C8 C2 C3 117.8(11) . . ?
C8 C2 C1 118.9(10) . . ?
C3 C2 C1 111.7(11) . . ?
C9 C3 C2 127.1(17) . . ?
C9 C3 C4 116.7(15) . . ?
C2 C3 C4 103.9(12) . . ?
C10 C4 C5 127.9(14) . . ?
C10 C4 C3 116.5(14) . . ?
C5 C4 C3 103.5(12) . . ?
C4 C5 C6 121.3(11) . . ?
C4 C5 C1 112.0(11) . . ?
C6 C5 C1 114.9(11) . . ?
C5 C6 C24 121.3(12) . 3_676 ?
C5 C6 C26 116.5(10) . 3_676 ?
C24 C6 C26 109.0(11) 3_676 3_676 ?
C1 C7 C12 120.6(10) . . ?
C1 C7 C11 121.7(10) . . ?
C12 C7 C11 105.4(10) . . ?
C2 C8 C13 119.3(9) . . ?
C2 C8 C14 118.1(9) . . ?
C13 C8 C14 110.4(8) . . ?
C3 C9 C15 119.1(17) . . ?
C3 C9 C16 119.9(17) . . ?
C15 C9 C16 109.5(13) . . ?
C4 C10 C17 120(2) . . ?
C4 C10 C27 117.3(13) . 3_676 ?
C17 C10 C27 112.1(19) . 3_676 ?
C24 C11 C20 130.6(18) 3_676 3_676 ?
C24 C11 C7 110.4(15) 3_676 . ?
C20 C11 C7 107.0(12) 3_676 . ?
C13 C12 C7 119.0(11) . . ?
C13 C12 C19 118.3(11) . 3_676 ?
C7 C12 C19 111.6(11) . 3_676 ?
C12 C13 C8 121.4(10) . . ?
C12 C13 C29 119.1(11) . . ?
C8 C13 C29 107.2(8) . . ?
C15 C14 C8 117.1(10) . . ?
C15 C14 C30 119.4(9) . . ?
C8 C14 C30 110.5(8) . . ?
C22 C15 C9 107.8(13) . . ?
C22 C15 C14 119.7(12) . . ?
C9 C15 C14 120.8(12) . . ?
C17 C16 C21 133.8(19) . . ?
C17 C16 C9 114.3(18) . . ?
C21 C16 C9 98.6(14) . . ?
C16 C17 C10 133(3) . . ?
C16 C17 C18 111.2(18) . . ?
C10 C17 C18 105.7(17) . . ?
C19 C18 C28 123.2(14) . 3_676 ?
C19 C18 C17 121.4(11) . . ?
C28 C18 C17 104.0(13) 3_676 . ?
C18 C19 C12 120.6(12) . 3_676 ?
C18 C19 C20 117.1(10) . . ?
C12 C19 C20 109.4(10) 3_676 . ?
C21 C20 C11 124.9(12) . 3_676 ?
C21 C20 C19 116.0(10) . . ?
C11 C20 C19 106.7(11) 3_676 . ?
C20 C21 C16 119.9(11) . . ?
C20 C21 C22 114.6(12) . . ?
C16 C21 C22 113.2(12) . . ?
C15 C22 C23 119.7(12) . . ?
C15 C22 C21 110.8(13) . . ?
C23 C22 C21 118.1(11) . . ?
C22 C23 C25 121.8(10) . . ?
C22 C23 C24 120.1(10) . . ?
C25 C23 C24 104.8(10) . . ?
C11 C24 C6 133.8(19) 3_676 3_676 ?
C11 C24 C23 111.2(15) 3_676 . ?
C6 C24 C23 104.9(11) 3_676 . ?
C30 C25 C26 117.1(12) . . ?
C30 C25 C23 119.2(12) . . ?
C26 C25 C23 112.0(10) . . ?
C25 C26 C27 121.1(11) . . ?
C25 C26 C6 109.2(10) . 3_676 ?
C27 C26 C6 117.0(9) . 3_676 ?
C26 C27 C10 119.8(11) . 3_676 ?
C26 C27 C28 120.9(13) . . ?
C10 C27 C28 106.1(14) 3_676 . ?
C29 C28 C18 118.6(15) . 3_676 ?
C29 C28 C27 117.9(15) . . ?
C18 C28 C27 112.0(16) 3_676 . ?
C28 C29 C30 121.7(14) . . ?
C28 C29 C13 120.2(14) . . ?
C30 C29 C13 105.7(8) . . ?
C25 C30 C14 120.2(11) . . ?
C25 C30 C29 121.2(11) . . ?
C14 C30 C29 106.2(8) . . ?

loop_
_geom_bond_atom_site_label_1
_geom_bond_atom_site_label_2
_geom_bond_distance
_geom_bond_site_symmetry_2
_geom_bond_publ_flag
Au1 P1 2.2304(14) . ?
Au1 Cl1 2.2745(17) . ?
P1 C101 1.803(5) . ?
P1 C107 1.803(6) . ?
P1 C113 1.805(6) . ?
O1 C104 1.358(7) . ?
O1 C119 1.408(10) . ?
O2 C110 1.350(7) . ?
O2 C120 1.411(16) . ?
O3 C117 1.371(8) . ?
O3 C121 1.421(12) . ?
C101 C102 1.377(8) . ?
C101 C106 1.377(7) . ?
C102 C103 1.379(8) . ?
C103 C104 1.376(8) . ?
C104 C105 1.381(9) . ?
C105 C106 1.375(9) . ?
C107 C108 1.374(8) . ?
C107 C112 1.384(9) . ?
C108 C109 1.396(8) . ?
C109 C110 1.377(10) . ?
C110 C111 1.379(10) . ?
C111 C112 1.381(10) . ?
C113 C114 1.370(8) . ?
C113 C118 1.391(8) . ?
C114 C115 1.389(9) . ?
C115 C117 1.371(9) . ?
C116 C117 1.372(10) . ?
C116 C118 1.387(10) . ?
C1 C7 1.395(14) . ?
C1 C2 1.402(14) . ?
C1 C5 1.504(14) . ?
C2 C8 1.391(12) . ?
C2 C3 1.400(15) . ?
C3 C9 1.222(16) . ?
C3 C4 1.72(2) . ?
C4 C10 1.268(19) . ?
C4 C5 1.338(16) . ?
C5 C6 1.359(13) . ?
C6 C24 1.428(16) 3_676 ?
C6 C26 1.514(14) 3_676 ?
C7 C12 1.398(13) . ?
C7 C11 1.608(18) . ?
C8 C13 1.431(12) . ?
C8 C14 1.449(12) . ?
C9 C15 1.401(18) . ?
C9 C16 1.68(2) . ?
C10 C17 1.427(19) . ?
C10 C27 1.450(18) 3_676 ?
C11 C24 1.132(15) 3_676 ?
C11 C20 1.425(15) 3_676 ?
C12 C13 1.365(13) . ?
C12 C19 1.421(13) 3_676 ?
C13 C29 1.559(16) . ?
C14 C15 1.417(14) . ?
C14 C30 1.471(14) . ?
C15 C22 1.385(14) . ?
C16 C17 1.13(2) . ?
C16 C21 1.395(16) . ?
C17 C18 1.59(3) . ?
C18 C19 1.350(15) . ?
C18 C28 1.447(18) 3_676 ?
C19 C12 1.421(13) 3_676 ?
C19 C20 1.514(15) . ?
C20 C21 1.344(14) . ?
C20 C11 1.425(15) 3_676 ?
C21 C22 1.480(15) . ?
C22 C23 1.409(15) . ?
C23 C25 1.425(14) . ?
C23 C24 1.657(19) . ?
C24 C11 1.132(15) 3_676 ?
C24 C6 1.428(16) 3_676 ?
C25 C30 1.351(12) . ?
C25 C26 1.416(15) . ?
C26 C27 1.420(15) . ?
C26 C6 1.514(14) 3_676 ?
C27 C10 1.450(18) 3_676 ?
C27 C28 1.462(17) . ?
C28 C29 1.277(19) . ?
C28 C18 1.447(18) 3_676 ?
C29 C30 1.532(16) . ?
